data_2239153
loop_
_publ_author_name
'Bel Haj Salah, Raoudha'
'Khederi, Lamia'
'Rzaigui, Mohamed'

_publ_section_title
;
 Hexakis(3-chloro-2-methylanilinium) cyclohexaphosphate dihydrate
;
_journal_coeditor_code FJ2652
_journal_issue 1
_journal_name_full 'Acta Crystallographica Section E'
_journal_page_first o61
_journal_paper_doi 10.1107/S1600536813033230
_journal_volume 70
_journal_year 2014
_chemical_formula_iupac '6C7 H9 Cl N +, P6 O18 6-, 2H2 O'
_chemical_formula_moiety '6(C7 H9 Cl N +), O18 P6 6-, 2(H2 O)'
_chemical_formula_sum 'C42 H58 Cl6 N6 O20 P6'
_chemical_formula_weight 1365.46
_chemical_name_systematic
;
Hexakis(3-chloro-2-methylanilinium) cyclohexaphosphate dihydrate
;
_space_group_IT_number 2
_symmetry_cell_setting triclinic
_symmetry_space_group_name_Hall '-P 1'
_symmetry_space_group_name_H-M 'P -1'
_atom_sites_solution_hydrogens geom
_atom_sites_solution_primary direct
_atom_sites_solution_secondary difmap
_audit_creation_method SHELXL-97
_cell_angle_alpha 94.48(2)
_cell_angle_beta 103.74(4)
_cell_angle_gamma 112.25(4)
_cell_formula_units_Z 1
_cell_length_a 9.576(5)
_cell_length_b 10.187(4)
_cell_length_c 17.392(5)
_cell_measurement_reflns_used 25
_cell_measurement_temperature 293(2)
_cell_measurement_theta_max 11
_cell_measurement_theta_min 9
_cell_volume 1498.5(12)
_computing_cell_refinement 'CAD-4 EXPRESS (Enraf--Nonius, 1994)'
_computing_data_collection 'CAD-4 EXPRESS (Enraf--Nonius, 1994)'
_computing_data_reduction 'XCAD4 (Harms & Wocadlo, 1995)'
_computing_molecular_graphics 'ORTEP-3 for Windows (Farrugia, 2012)'
_computing_publication_material 'WinGX (Farrugia, 2012)'
_computing_structure_refinement 'SHELXL97 (Sheldrick, 2008)'
_computing_structure_solution 'SHELXS97 (Sheldrick, 2008)'
_diffrn_ambient_temperature 293(2)
_diffrn_measured_fraction_theta_full 0.999
_diffrn_measured_fraction_theta_max 0.999
_diffrn_measurement_device '\k-geometry diffractometer'
_diffrn_measurement_device_type 'Enraf--Nonius CAD-4'
_diffrn_measurement_method 'non-profiled omega scans'
_diffrn_radiation_monochromator graphite
_diffrn_radiation_source 'fine-focus sealed tube'
_diffrn_radiation_type MoK\a
_diffrn_radiation_wavelength 0.71073
_diffrn_reflns_av_R_equivalents 0.0331
_diffrn_reflns_av_sigmaI/netI 0.0608
_diffrn_reflns_limit_h_max 12
_diffrn_reflns_limit_h_min -12
_diffrn_reflns_limit_k_max 13
_diffrn_reflns_limit_k_min -13
_diffrn_reflns_limit_l_max 22
_diffrn_reflns_limit_l_min 0
_diffrn_reflns_number 7464
_diffrn_reflns_theta_full 27.98
_diffrn_reflns_theta_max 27.98
_diffrn_reflns_theta_min 2.20
_diffrn_standards_decay_% 5
_diffrn_standards_interval_time 120
_diffrn_standards_number 2
_exptl_absorpt_coefficient_mu 0.522
_exptl_absorpt_correction_type none
_exptl_crystal_colour colorless
_exptl_crystal_density_diffrn 1.513
_exptl_crystal_density_method 'not measured'
_exptl_crystal_description prism
_exptl_crystal_F_000 704
_exptl_crystal_size_max 0.32
_exptl_crystal_size_mid 0.22
_exptl_crystal_size_min 0.15
_refine_diff_density_max 0.388
_refine_diff_density_min -0.391
_refine_ls_extinction_method none
_refine_ls_goodness_of_fit_ref 1.015
_refine_ls_hydrogen_treatment mixed
_refine_ls_matrix_type full
_refine_ls_number_parameters 405
_refine_ls_number_reflns 7229
_refine_ls_number_restraints 0
_refine_ls_restrained_S_all 1.015
_refine_ls_R_factor_all 0.0971
_refine_ls_R_factor_gt 0.0496
_refine_ls_shift/su_max 0.001
_refine_ls_shift/su_mean 0.000
_refine_ls_structure_factor_coef Fsqd
_refine_ls_weighting_details 'calc w=1/[\s^2^(Fo^2^)+(0.0596P)^2^+0.4583P] where P=(Fo^2^+2Fc^2^)/3'
_refine_ls_weighting_scheme calc
_refine_ls_wR_factor_gt 0.1107
_refine_ls_wR_factor_ref 0.1281
_reflns_number_gt 4800
_reflns_number_total 7229
_reflns_threshold_expression I>2sigma(I)
_cod_data_source_file fj2652sup1.cf
_cod_data_source_block I
_cod_database_code 2239153
_cod_database_fobs_code 2239153

loop_
_symmetry_equiv_pos_as_xyz
'x, y, z'
'-x, -y, -z'

loop_
_atom_site_aniso_label
_atom_site_aniso_U_11
_atom_site_aniso_U_22
_atom_site_aniso_U_33
_atom_site_aniso_U_12
_atom_site_aniso_U_13
_atom_site_aniso_U_23
P1 0.0201(3) 0.0222(3) 0.0295(4) 0.0093(3) 0.0095(3) 0.0054(3)
P2 0.0176(3) 0.0215(3) 0.0254(4) 0.0070(3) 0.0073(3) 0.0033(3)
P3 0.0206(3) 0.0227(3) 0.0275(4) 0.0079(3) 0.0090(3) 0.0033(3)
O1 0.0334(11) 0.0220(10) 0.0539(14) 0.0051(9) 0.0112(10) 0.0025(9)
O2 0.0303(10) 0.0385(11) 0.0341(11) 0.0197(9) 0.0102(9) 0.0125(9)
O3 0.0270(10) 0.0348(11) 0.0308(10) 0.0192(9) 0.0038(8) -0.0019(8)
O4 0.0260(10) 0.0332(10) 0.0258(10) 0.0085(8) 0.0053(8) 0.0021(8)
O5 0.0253(10) 0.0401(12) 0.0422(12) 0.0070(9) 0.0173(9) 0.0110(10)
O6 0.0344(11) 0.0223(10) 0.0355(11) 0.0100(9) 0.0005(9) 0.0018(8)
O7 0.0339(11) 0.0351(11) 0.0329(11) 0.0134(9) 0.0153(9) 0.0102(9)
O8 0.0363(11) 0.0281(10) 0.0425(12) 0.0163(9) 0.0142(9) 0.0032(9)
O9 0.0232(9) 0.0468(12) 0.0355(11) 0.0167(9) 0.0146(8) 0.0169(9)
Cl1 0.1113(10) 0.0872(8) 0.0560(6) 0.0345(7) 0.0527(7) 0.0022(6)
N1 0.0265(13) 0.0326(14) 0.0310(13) 0.0116(11) 0.0078(10) 0.0014(11)
C1 0.0283(14) 0.0289(14) 0.0277(14) 0.0048(12) 0.0073(12) 0.0018(12)
C2 0.0372(16) 0.0324(16) 0.0406(18) 0.0076(13) 0.0194(14) 0.0029(13)
C3 0.055(2) 0.0407(19) 0.0402(19) 0.0060(16) 0.0233(17) -0.0002(15)
C4 0.057(2) 0.066(2) 0.0317(18) 0.013(2) 0.0083(17) 0.0068(17)
C5 0.046(2) 0.070(3) 0.044(2) 0.0226(19) 0.0013(17) 0.0090(18)
C6 0.0369(17) 0.0464(19) 0.0375(18) 0.0168(15) 0.0061(14) 0.0010(14)
C7 0.065(2) 0.068(3) 0.068(3) 0.042(2) 0.040(2) 0.023(2)
Cl2 0.1609(14) 0.1171(11) 0.0480(6) 0.0661(10) 0.0541(8) 0.0379(7)
N2 0.0295(13) 0.0284(13) 0.0300(13) 0.0137(11) 0.0109(11) 0.0083(10)
C8 0.0295(14) 0.0285(14) 0.0311(15) 0.0142(12) 0.0078(12) 0.0051(12)
C9 0.0436(17) 0.0363(16) 0.0364(17) 0.0218(14) 0.0167(14) 0.0103(13)
C10 0.078(3) 0.063(2) 0.0319(18) 0.035(2) 0.0210(18) 0.0123(17)
C11 0.094(4) 0.076(3) 0.039(2) 0.025(3) -0.005(2) -0.010(2)
C12 0.062(3) 0.058(3) 0.057(3) -0.002(2) -0.004(2) -0.011(2)
C13 0.0406(18) 0.0370(18) 0.050(2) 0.0044(15) 0.0136(16) 0.0016(15)
C14 0.051(2) 0.047(2) 0.062(2) 0.0133(17) 0.0319(18) 0.0225(18)
Cl3 0.1496(14) 0.1094(11) 0.0706(8) 0.0299(10) 0.0648(9) 0.0485(8)
N3 0.0322(14) 0.0333(14) 0.0278(13) 0.0114(12) 0.0081(11) 0.0076(11)
C15 0.0356(16) 0.0332(16) 0.0313(15) 0.0114(13) 0.0074(13) 0.0090(12)
C16 0.0448(18) 0.0356(17) 0.0379(17) 0.0138(14) 0.0111(15) 0.0092(14)
C17 0.080(3) 0.059(2) 0.040(2) 0.011(2) 0.020(2) 0.0190(18)
C18 0.126(5) 0.109(4) 0.033(2) -0.002(4) 0.002(3) 0.012(3)
C19 0.086(4) 0.101(4) 0.050(3) -0.022(3) -0.015(3) 0.001(3)
C20 0.050(2) 0.061(2) 0.049(2) -0.0095(19) -0.0008(18) 0.0114(19)
C21 0.050(2) 0.051(2) 0.068(3) -0.0003(18) 0.022(2) 0.017(2)
O1W 0.0428(15) 0.0427(14) 0.0590(16) 0.0150(12) 0.0074(13) 0.0182(13)

loop_
_atom_site_type_symbol
_atom_site_label
_atom_site_fract_x
_atom_site_fract_y
_atom_site_fract_z
_atom_site_U_iso_or_equiv
_atom_site_thermal_displace_type
_atom_site_occupancy
P P1 0.10693(8) 0.76984(7) 0.50600(4) 0.0233(2) Uani 1.000
P P2 0.32227(7) 0.62757(7) 0.52138(4) 0.0217(2) Uani 1.000
P P3 0.13627(8) 0.34633(7) 0.41193(4) 0.0236(2) Uani 1.000
O O1 0.2396(2) 0.9092(2) 0.54611(13) 0.0389(7) Uani 1.000
O O2 -0.0196(2) 0.7621(2) 0.43465(12) 0.0320(6) Uani 1.000
O O3 0.1712(2) 0.6560(2) 0.47796(11) 0.0302(6) Uani 1.000
O O4 0.3518(2) 0.6539(2) 0.61045(11) 0.0301(6) Uani 1.000
O O5 0.4520(2) 0.7054(2) 0.48872(13) 0.0363(7) Uani 1.000
O O6 0.2550(2) 0.4574(2) 0.49312(12) 0.0333(6) Uani 1.000
O O7 0.1293(2) 0.4211(2) 0.34254(12) 0.0329(6) Uani 1.000
O O8 0.1743(2) 0.2189(2) 0.41061(12) 0.0343(6) Uani 1.000
O O9 0.0321(2) 0.6948(2) 0.57240(12) 0.0327(6) Uani 1.000
Cl Cl1 0.34937(16) -0.02530(14) 0.04005(7) 0.0821(5) Uani 1.000
N N1 0.3436(3) 0.1365(3) 0.32844(15) 0.0306(8) Uani 1.000
C C1 0.2839(3) 0.1210(3) 0.24115(17) 0.0308(8) Uani 1.000
C C2 0.3467(4) 0.0618(3) 0.19071(19) 0.0375(10) Uani 1.000
C C3 0.2856(4) 0.0540(4) 0.1089(2) 0.0483(11) Uani 1.000
C C4 0.1740(5) 0.1046(4) 0.0786(2) 0.0564(11) Uani 1.000
C C5 0.1155(4) 0.1631(4) 0.1303(2) 0.0560(14) Uani 1.000
C C6 0.1694(4) 0.1698(3) 0.21233(19) 0.0416(10) Uani 1.000
C C7 0.4738(5) 0.0117(4) 0.2232(2) 0.0579(16) Uani 1.000
Cl Cl2 0.6890(2) 0.81050(16) 0.11837(7) 0.1000(6) Uani 1.000
N N2 0.7057(3) 0.8023(3) 0.41707(15) 0.0281(8) Uani 1.000
C C8 0.6282(3) 0.7400(3) 0.33153(17) 0.0292(8) Uani 1.000
C C9 0.6979(4) 0.8032(3) 0.27466(18) 0.0359(10) Uani 1.000
C C10 0.6160(5) 0.7370(4) 0.1948(2) 0.0546(13) Uani 1.000
C C11 0.4744(6) 0.6175(5) 0.1737(3) 0.0785(18) Uani 1.000
C C12 0.4108(5) 0.5590(5) 0.2319(3) 0.0726(17) Uani 1.000
C C13 0.4874(4) 0.6200(4) 0.3115(2) 0.0464(11) Uani 1.000
C C14 0.8500(4) 0.9359(4) 0.2981(2) 0.0518(12) Uani 1.000
Cl Cl3 1.0171(2) 0.67872(17) 0.06613(8) 0.1091(7) Uani 1.000
N N3 0.8848(3) 0.5080(3) 0.32105(15) 0.0317(8) Uani 1.000
C C15 0.8371(3) 0.4984(3) 0.23430(18) 0.0345(9) Uani 1.000
C C16 0.9415(4) 0.5911(3) 0.19903(19) 0.0403(10) Uani 1.000
C C17 0.8953(5) 0.5702(4) 0.1164(2) 0.0641(14) Uani 1.000
C C18 0.7528(7) 0.4644(6) 0.0704(3) 0.109(2) Uani 1.000
C C19 0.6514(6) 0.3770(6) 0.1070(3) 0.105(2) Uani 1.000
C C20 0.6930(4) 0.3946(4) 0.1898(2) 0.0662(12) Uani 1.000
C C21 1.0981(4) 0.7057(4) 0.2497(3) 0.0616(14) Uani 1.000
O O1W 0.5687(3) 0.0657(3) 0.59977(17) 0.0498(9) Uani 1.000
H H1A 0.284(4) 0.166(4) 0.357(2) 0.056(11) Uiso 1.000
H H1B 0.350(4) 0.050(4) 0.346(2) 0.049(10) Uiso 1.000
H H1C 0.446(4) 0.210(4) 0.3448(19) 0.039(9) Uiso 1.000
H H4 0.13811 0.09937 0.02333 0.0851 Uiso 1.000
H H5 0.03996 0.19805 0.11032 0.0839 Uiso 1.000
H H6 0.12852 0.20698 0.24769 0.0624 Uiso 1.000
H H7A 0.49965 0.02657 0.28092 0.0874 Uiso 1.000
H H7B 0.43730 -0.08912 0.20193 0.0874 Uiso 1.000
H H7C 0.56571 0.06563 0.20757 0.0874 Uiso 1.000
H H2A 0.640(4) 0.755(4) 0.445(2) 0.047(10) Uiso 1.000
H H2B 0.797(5) 0.786(4) 0.431(2) 0.059(11) Uiso 1.000
H H2C 0.726(4) 0.896(4) 0.427(2) 0.043(9) Uiso 1.000
H H11 0.42203 0.57662 0.11971 0.1168 Uiso 1.000
H H12 0.31566 0.47788 0.21759 0.1088 Uiso 1.000
H H13 0.44471 0.58085 0.35145 0.0694 Uiso 1.000
H H14A 0.88732 0.96426 0.35569 0.0779 Uiso 1.000
H H14B 0.92709 0.91552 0.27887 0.0779 Uiso 1.000
H H14C 0.83286 1.01277 0.27464 0.0779 Uiso 1.000
H H3A 0.979(5) 0.484(5) 0.334(3) 0.089(15) Uiso 1.000
H H3B 0.802(5) 0.442(4) 0.344(2) 0.066(12) Uiso 1.000
H H3C 0.912(4) 0.591(4) 0.348(2) 0.058(12) Uiso 1.000
H H18 0.72554 0.45254 0.01451 0.1635 Uiso 1.000
H H19 0.55476 0.30596 0.07609 0.1573 Uiso 1.000
H H20 0.62411 0.33662 0.21526 0.0991 Uiso 1.000
H H21A 1.10761 0.70244 0.30568 0.0919 Uiso 1.000
H H21B 1.18180 0.68856 0.23587 0.0919 Uiso 1.000
H H21C 1.10459 0.79895 0.23990 0.0919 Uiso 1.000
H H1W 0.476(6) 0.015(5) 0.576(3) 0.085(17) Uiso 1.000
H H2W 0.583(5) 0.135(5) 0.577(3) 0.083(16) Uiso 1.000

loop_
_atom_type_symbol
_atom_type_description
_atom_type_scat_dispersion_real
_atom_type_scat_dispersion_imag
_atom_type_scat_source
C C 0.0033 0.0016 'International Tables Vol C Tables 4.2.6.8 and 6.1.1.4'
H H 0.0000 0.0000 'International Tables Vol C Tables 4.2.6.8 and 6.1.1.4'
Cl Cl 0.1484 0.1585 'International Tables Vol C Tables 4.2.6.8 and 6.1.1.4'
N N 0.0061 0.0033 'International Tables Vol C Tables 4.2.6.8 and 6.1.1.4'
O O 0.0106 0.0060 'International Tables Vol C Tables 4.2.6.8 and 6.1.1.4'
P P 0.1023 0.0942 'International Tables Vol C Tables 4.2.6.8 and 6.1.1.4'

loop_
_geom_angle_atom_site_label_1
_geom_angle_atom_site_label_2
_geom_angle_atom_site_label_3
_geom_angle_site_symmetry_3
_geom_angle
O1 P1 O2 . 120.42(13)
O1 P1 O3 . 110.23(13)
O1 P1 O9 . 108.66(12)
O2 P1 O3 . 105.54(12)
O2 P1 O9 . 110.27(13)
O3 P1 O9 . 99.71(11)
O3 P2 O4 . 110.07(12)
O3 P2 O5 . 108.64(12)
O3 P2 O6 . 100.22(12)
O4 P2 O5 . 118.09(13)
O4 P2 O6 . 106.34(12)
O5 P2 O6 . 112.00(12)
O6 P3 O7 . 110.89(12)
O6 P3 O8 . 106.05(12)
O6 P3 O9 2_566 102.62(12)
O7 P3 O8 . 121.53(13)
O7 P3 O9 2_566 104.67(12)
O8 P3 O9 2_566 109.53(12)
P1 O3 P2 . 130.72(13)
P2 O6 P3 . 134.20(14)
P1 O9 P3 2_566 133.29(14)
H1W O1W H2W . 101(5)
H1A N1 H1B . 108(3)
H1A N1 H1C . 107(3)
C1 N1 H1B . 114(2)
C1 N1 H1C . 107(2)
H1B N1 H1C . 108(3)
C1 N1 H1A . 113(2)
H2B N2 H2C . 112(4)
H2A N2 H2B . 110(3)
H2A N2 H2C . 109(4)
C8 N2 H2A . 108(2)
C8 N2 H2B . 107(2)
C8 N2 H2C . 111(2)
C15 N3 H3B . 116(2)
H3B N3 H3C . 104(3)
C15 N3 H3C . 114(2)
C15 N3 H3A . 107(3)
H3A N3 H3C . 107(4)
H3A N3 H3B . 109(4)
C2 C1 C6 . 122.5(3)
N1 C1 C6 . 117.9(3)
N1 C1 C2 . 119.6(3)
C3 C2 C7 . 122.4(3)
C1 C2 C7 . 121.9(3)
C1 C2 C3 . 115.7(3)
Cl1 C3 C2 . 119.6(3)
C2 C3 C4 . 123.0(4)
Cl1 C3 C4 . 117.4(3)
C3 C4 C5 . 119.6(3)
C4 C5 C6 . 119.7(4)
C1 C6 C5 . 119.5(3)
C5 C4 H4 . 120.00
C3 C4 H4 . 120.00
C4 C5 H5 . 120.00
C6 C5 H5 . 120.00
C5 C6 H6 . 120.00
C1 C6 H6 . 120.00
C2 C7 H7C . 109.00
C2 C7 H7A . 109.00
C2 C7 H7B . 109.00
H7A C7 H7B . 109.00
H7A C7 H7C . 109.00
H7B C7 H7C . 109.00
N2 C8 C13 . 117.5(3)
C9 C8 C13 . 123.1(3)
N2 C8 C9 . 119.4(3)
C10 C9 C14 . 122.5(3)
C8 C9 C14 . 122.0(3)
C8 C9 C10 . 115.5(3)
Cl2 C10 C9 . 119.5(3)
C9 C10 C11 . 122.1(4)
Cl2 C10 C11 . 118.4(3)
C10 C11 C12 . 120.2(4)
C11 C12 C13 . 119.9(5)
C8 C13 C12 . 119.2(4)
C12 C11 H11 . 120.00
C10 C11 H11 . 120.00
C13 C12 H12 . 120.00
C11 C12 H12 . 120.00
C8 C13 H13 . 120.00
C12 C13 H13 . 120.00
C9 C14 H14C . 109.00
C9 C14 H14B . 109.00
H14A C14 H14C . 109.00
C9 C14 H14A . 109.00
H14A C14 H14B . 109.00
H14B C14 H14C . 109.00
C16 C15 C20 . 122.3(3)
N3 C15 C16 . 118.9(3)
N3 C15 C20 . 118.8(3)
C15 C16 C21 . 121.1(3)
C17 C16 C21 . 122.5(4)
C15 C16 C17 . 116.4(3)
Cl3 C17 C18 . 117.5(3)
C16 C17 C18 . 122.2(4)
Cl3 C17 C16 . 120.3(3)
C17 C18 C19 . 119.9(5)
C18 C19 C20 . 119.7(5)
C15 C20 C19 . 119.3(4)
C17 C18 H18 . 120.00
C19 C18 H18 . 120.00
C20 C19 H19 . 120.00
C18 C19 H19 . 120.00
C15 C20 H20 . 120.00
C19 C20 H20 . 120.00
C16 C21 H21B . 109.00
C16 C21 H21C . 109.00
C16 C21 H21A . 109.00
H21A C21 H21C . 109.00
H21B C21 H21C . 110.00
H21A C21 H21B . 109.00

loop_
_geom_bond_atom_site_label_1
_geom_bond_atom_site_label_2
_geom_bond_site_symmetry_2
_geom_bond_distance
Cl1 C3 . 1.741(4)
Cl2 C10 . 1.737(4)
Cl3 C17 . 1.734(5)
P1 O2 . 1.487(2)
P1 O9 . 1.596(2)
P1 O3 . 1.599(2)
P1 O1 . 1.475(2)
P2 O5 . 1.468(2)
P2 O3 . 1.606(2)
P2 O4 . 1.490(2)
P2 O6 . 1.591(2)
P3 O9 2_566 1.601(2)
P3 O7 . 1.478(2)
P3 O8 . 1.475(2)
P3 O6 . 1.606(2)
O1W H1W . 0.82(5)
O1W H2W . 0.82(5)
N1 C1 . 1.462(4)
N1 H1C . 0.94(4)
N1 H1B . 0.97(4)
N1 H1A . 0.95(4)
N2 C8 . 1.462(4)
N2 H2B . 0.93(5)
N2 H2A . 0.90(4)
N2 H2C . 0.89(4)
N3 C15 . 1.453(4)
N3 H3C . 0.85(4)
N3 H3B . 1.01(4)
N3 H3A . 1.00(5)
C1 C6 . 1.375(5)
C1 C2 . 1.392(5)
C2 C7 . 1.500(6)
C2 C3 . 1.387(5)
C3 C4 . 1.370(6)
C4 C5 . 1.373(6)
C5 C6 . 1.384(5)
C4 H4 . 0.9300
C5 H5 . 0.9300
C6 H6 . 0.9300
C7 H7C . 0.9600
C7 H7B . 0.9600
C7 H7A . 0.9600
C8 C9 . 1.388(4)
C8 C13 . 1.377(5)
C9 C14 . 1.502(5)
C9 C10 . 1.391(5)
C10 C11 . 1.378(7)
C11 C12 . 1.365(7)
C12 C13 . 1.371(6)
C11 H11 . 0.9300
C12 H12 . 0.9300
C13 H13 . 0.9300
C14 H14C . 0.9600
C14 H14A . 0.9600
C14 H14B . 0.9600
C15 C16 . 1.391(5)
C15 C20 . 1.372(5)
C16 C21 . 1.508(6)
C16 C17 . 1.373(5)
C17 C18 . 1.377(7)
C18 C19 . 1.367(8)
C19 C20 . 1.378(6)
C18 H18 . 0.9300
C19 H19 . 0.9300
C20 H20 . 0.9300
C21 H21C . 0.9600
C21 H21A . 0.9600
C21 H21B . 0.9600

loop_
_geom_hbond_atom_site_label_D
_geom_hbond_atom_site_label_H
_geom_hbond_atom_site_label_A
_geom_hbond_site_symmetry_A
_geom_hbond_distance_DH
_geom_hbond_distance_HA
_geom_hbond_distance_DA
_geom_hbond_angle_DHA
_geom_hbond_publ_flag
N1 H1A O8 . 0.95(4) 1.76(4) 2.705(4) 179(5) y
N1 H1B O1W 2_656 0.97(4) 1.85(4) 2.779(4) 160(3) y
N1 H1C O4 2_666 0.94(4) 1.83(4) 2.766(4) 173(3) y
O1W H1W O1 1_545 0.82(5) 2.02(6) 2.813(4) 164(5) y
O1W H2W O5 2_666 0.82(5) 2.14(5) 2.934(4) 163(5) y
N2 H2A O5 . 0.90(4) 2.02(4) 2.871(4) 156(4) y
N2 H2B O2 1_655 0.93(5) 1.85(5) 2.763(4) 166(3) y
N2 H2C O1 2_676 0.89(4) 1.89(4) 2.775(4) 176(4) y
N3 H3A O7 1_655 1.00(5) 1.77(5) 2.759(4) 171(5) y
N3 H3B O4 2_666 1.01(4) 1.83(4) 2.834(4) 172(4) y
N3 H3C O2 1_655 0.85(4) 2.00(4) 2.827(4) 166(3) y

loop_
_geom_torsion_atom_site_label_1
_geom_torsion_atom_site_label_2
_geom_torsion_atom_site_label_3
_geom_torsion_atom_site_label_4
_geom_torsion_site_symmetry_1
_geom_torsion_site_symmetry_2
_geom_torsion_site_symmetry_4
_geom_torsion
O1 P1 O3 P2 . . . 38.7(2)
O2 P1 O3 P2 . . . 170.22(16)
O9 P1 O3 P2 . . . -75.42(19)
O2 P1 O9 P3 . . 2_566 -19.0(2)
O3 P1 O9 P3 . . 2_566 -129.62(18)
O1 P1 O9 P3 . . 2_566 115.04(19)
O4 P2 O3 P1 . . . 33.9(2)
O5 P2 O3 P1 . . . -96.79(18)
O5 P2 O6 P3 . . . -79.6(2)
O6 P2 O3 P1 . . . 145.66(17)
O3 P2 O6 P3 . . . 35.4(2)
O4 P2 O6 P3 . . . 150.01(19)
O7 P3 O6 P2 . . . 22.7(2)
O8 P3 O6 P2 . . . 156.50(19)
O9 P3 O6 P2 2_566 . . -88.6(2)
O6 P3 O9 P1 2_566 2_566 . 61.0(2)
O7 P3 O9 P1 2_566 2_566 . 176.90(17)
O8 P3 O9 P1 2_566 2_566 . -51.3(2)
N1 C1 C2 C3 . . . -178.7(3)
N1 C1 C2 C7 . . . 0.6(5)
C6 C1 C2 C3 . . . -0.4(5)
C6 C1 C2 C7 . . . 178.8(3)
N1 C1 C6 C5 . . . 177.0(3)
C2 C1 C6 C5 . . . -1.3(5)
C1 C2 C3 Cl1 . . . -177.2(3)
C1 C2 C3 C4 . . . 1.9(5)
C7 C2 C3 Cl1 . . . 3.6(5)
C7 C2 C3 C4 . . . -177.3(4)
Cl1 C3 C4 C5 . . . 177.5(3)
C2 C3 C4 C5 . . . -1.6(6)
C3 C4 C5 C6 . . . -0.3(6)
C4 C5 C6 C1 . . . 1.6(5)
N2 C8 C9 C10 . . . -179.9(3)
N2 C8 C9 C14 . . . -1.1(5)
C13 C8 C9 C10 . . . -0.1(5)
C13 C8 C9 C14 . . . 178.7(4)
N2 C8 C13 C12 . . . 179.7(4)
C9 C8 C13 C12 . . . -0.2(6)
C8 C9 C10 Cl2 . . . 177.9(3)
C8 C9 C10 C11 . . . 0.6(6)
C14 C9 C10 Cl2 . . . -1.0(6)
C14 C9 C10 C11 . . . -178.3(4)
Cl2 C10 C11 C12 . . . -178.1(4)
C9 C10 C11 C12 . . . -0.8(8)
C10 C11 C12 C13 . . . 0.5(8)
C11 C12 C13 C8 . . . -0.1(7)
N3 C15 C16 C17 . . . 175.3(3)
N3 C15 C16 C21 . . . -3.4(5)
C20 C15 C16 C17 . . . -2.3(5)
C20 C15 C16 C21 . . . 179.0(4)
N3 C15 C20 C19 . . . -175.0(4)
C16 C15 C20 C19 . . . 2.5(6)
C15 C16 C17 Cl3 . . . -179.5(3)
C15 C16 C17 C18 . . . 0.6(7)
C21 C16 C17 Cl3 . . . -0.8(6)
C21 C16 C17 C18 . . . 179.3(5)
Cl3 C17 C18 C19 . . . -179.2(5)
C16 C17 C18 C19 . . . 0.7(9)
C17 C18 C19 C20 . . . -0.5(9)
C18 C19 C20 C15 . . . -1.0(8)
